data_7161076
loop_
_publ_author_name
'Amundson, Journey M.'
'Brush, Ryan B.'
'Jensen, Kara M.'
'Funk, Baela R.'
'Jung, Healeam'
'Mamicha, Sam K.'
'Young, Jr, Victor G'
'Garcia L, Eryck'
'Klivansky, Liana M.'
'Cao, Dennis D.'

_publ_section_title
;
 Pyromellitic dihydrazides as hydrolytically stable analogs of
 pyromellitic diimide.
;
_journal_issue 13
_journal_name_full 'Organic &amp; biomolecular chemistry'
_journal_page_first 2650
_journal_page_last 2654
_journal_paper_doi 10.1039/d6ob00281a
_journal_volume 24
_journal_year 2026
_chemical_absolute_configuration unk
_chemical_formula_moiety 'C18 H18 N4 O4'
_chemical_formula_sum 'C18 H18 N4 O4'
_chemical_formula_weight 354.36
_chemical_name_common 22124Z
_space_group_crystal_system orthorhombic
_space_group_IT_number 18
_space_group_name_Hall 'P 2 2ab'
_space_group_name_H-M_alt 'P 21 21 2'
_atom_sites_solution_hydrogens geom
_audit_creation_method SHELXL-2018/3
_audit_update_record
;
2023-10-26 deposited with the CCDC.	2026-03-12 downloaded from the CCDC.
;
_cell_angle_alpha 90
_cell_angle_beta 90
_cell_angle_gamma 90
_cell_formula_units_Z 16
_cell_length_a 20.9907(7)
_cell_length_b 42.5286(15)
_cell_length_c 6.9390(2)
_cell_measurement_reflns_used 2976
_cell_measurement_temperature 150(2)
_cell_measurement_theta_max 28.22
_cell_measurement_theta_min 2.97
_cell_volume 6194.5(3)
_computing_cell_refinement 'Bruker SAINT'
_computing_data_collection 'Bruker APEX3'
_computing_data_reduction 'Bruker SAINT'
_computing_molecular_graphics 'Bruker SHELXTL'
_computing_publication_material 'Bruker SHELXTL'
_computing_structure_refinement 'SHELXL-2018/3 (Sheldrick 2015)'
_computing_structure_solution 'SHELXT-2018/2 (Sheldrick 2015)'
_diffrn_ambient_temperature 150(2)
_diffrn_measured_fraction_theta_full 0.997
_diffrn_measured_fraction_theta_max 0.997
_diffrn_measurement_device_type 'Bruker PHOTON-III CPAD'
_diffrn_measurement_method '\f and \w scans'
_diffrn_radiation_type MoK\a
_diffrn_radiation_wavelength 0.71073
_diffrn_reflns_av_R_equivalents 0.0450
_diffrn_reflns_av_unetI/netI 0.0610
_diffrn_reflns_Laue_measured_fraction_full 0.997
_diffrn_reflns_Laue_measured_fraction_max 0.997
_diffrn_reflns_limit_h_max 28
_diffrn_reflns_limit_h_min -28
_diffrn_reflns_limit_k_max 56
_diffrn_reflns_limit_k_min -56
_diffrn_reflns_limit_l_max 8
_diffrn_reflns_limit_l_min -9
_diffrn_reflns_number 41725
_diffrn_reflns_point_group_measured_fraction_full 0.997
_diffrn_reflns_point_group_measured_fraction_max 0.994
_diffrn_reflns_theta_full 25.242
_diffrn_reflns_theta_max 28.314
_diffrn_reflns_theta_min 1.999
_diffrn_source micro-focus
_exptl_absorpt_coefficient_mu 0.110
_exptl_absorpt_correction_T_max 0.7457
_exptl_absorpt_correction_T_min 0.6621
_exptl_absorpt_correction_type multi-scan
_exptl_absorpt_process_details 'SADABS-2016/2, (Sheldrick, 2016)'
_exptl_crystal_colour yellow
_exptl_crystal_density_diffrn 1.520
_exptl_crystal_description Needle
_exptl_crystal_F_000 2976
_exptl_crystal_size_max 0.200
_exptl_crystal_size_mid 0.035
_exptl_crystal_size_min 0.015
_exptl_transmission_factor_max 0.7457
_exptl_transmission_factor_min 0.6621
_refine_diff_density_max 0.361
_refine_diff_density_min -0.235
_refine_diff_density_rms 0.055
_refine_ls_abs_structure_details
;
 Flack x determined using 3721 quotients [(I+)-(I-)]/[(I+)+(I-)]
 (Parsons, Flack and Wagner, Acta Cryst. B69 (2013) 249-259).
;
_refine_ls_abs_structure_Flack -0.1(7)
_refine_ls_extinction_method none
_refine_ls_goodness_of_fit_ref 1.018
_refine_ls_hydrogen_treatment constr
_refine_ls_matrix_type full
_refine_ls_number_parameters 937
_refine_ls_number_reflns 15366
_refine_ls_number_restraints 0
_refine_ls_restrained_S_all 1.018
_refine_ls_R_factor_all 0.0880
_refine_ls_R_factor_gt 0.0552
_refine_ls_shift/su_max 0.001
_refine_ls_shift/su_mean 0.000
_refine_ls_structure_factor_coef Fsqd
_refine_ls_weighting_details 'w=1/[\s^2^(Fo^2^)+(0.0631P)^2^+2.6852P] where P=(Fo^2^+2Fc^2^)/3'
_refine_ls_weighting_scheme calc
_refine_ls_wR_factor_gt 0.1319
_refine_ls_wR_factor_ref 0.1477
_reflns_Friedel_coverage 0.783
_reflns_Friedel_fraction_full 0.997
_reflns_Friedel_fraction_max 0.991
_reflns_number_gt 10783
_reflns_number_total 15366
_reflns_threshold_expression 'I > 2\s(I)'
_cod_data_source_file d6ob00281a2.cif
_cod_data_source_block 22124z
_cod_depositor_comments 'Adding full bibliography for 7161076--7161078.cif.'
_cod_database_code 7161076
_shelx_shelxl_version_number 2018/3
_shelx_space_group_comment
;
The symmetry employed for this shelxl refinement is uniquely defined
by the following loop, which should always be used as a source of
symmetry information in preference to the above space-group names.
They are only intended as comments.
;
_shelx_estimated_absorpt_t_min 0.978
_shelx_estimated_absorpt_t_max 0.998

loop_
_space_group_symop_operation_xyz
'x, y, z'
'-x, -y, z'
'-x+1/2, y+1/2, -z'
'x+1/2, -y+1/2, -z'

loop_
_atom_site_label
_atom_site_type_symbol
_atom_site_fract_x
_atom_site_fract_y
_atom_site_fract_z
_atom_site_U_iso_or_equiv
_atom_site_adp_type
_atom_site_occupancy
_atom_site_site_symmetry_order
_atom_site_calc_flag
_atom_site_refinement_flags_posn
_atom_site_refinement_flags_adp
_atom_site_refinement_flags_occupancy
_atom_site_disorder_assembly
_atom_site_disorder_group
C1A C 0.3071(2) 0.85658(9) 0.6728(6) 0.0224(9) Uani 1 1 d . . . . .
H1A H 0.346606 0.846785 0.644013 0.027 Uiso 1 1 calc R U . . .
N1A N 0.34756(16) 0.93998(7) 0.6088(6) 0.0263(8) Uani 1 1 d . . . . .
O1A O 0.41077(15) 0.89706(7) 0.5818(6) 0.0377(9) Uani 1 1 d . . . . .
C2A C 0.2537(2) 0.83852(9) 0.7168(6) 0.0218(9) Uani 1 1 d . . . . .
N2A N 0.20375(15) 0.78717(7) 0.7451(5) 0.0226(7) Uani 1 1 d . . . . .
O2A O 0.30734(15) 0.79054(6) 0.6514(5) 0.0312(7) Uani 1 1 d . . . . .
C3A C 0.2577(2) 0.80378(9) 0.7044(6) 0.0219(9) Uani 1 1 d . . . . .
N3A N 0.14558(16) 0.80210(7) 0.7941(5) 0.0234(7) Uani 1 1 d . . . . .
O3A O 0.09076(15) 0.84580(7) 0.8751(5) 0.0337(8) Uani 1 1 d . . . . .
C4A C 0.1968(2) 0.75548(9) 0.6550(6) 0.0287(9) Uani 1 1 d . . . . .
H4AA H 0.239150 0.745328 0.646709 0.034 Uiso 1 1 calc R U . . .
H4AB H 0.180174 0.757903 0.522271 0.034 Uiso 1 1 calc R U . . .
N4A N 0.28835(16) 0.95443(7) 0.6513(5) 0.0234(7) Uani 1 1 d . . . . .
O4A O 0.18644(14) 0.95134(6) 0.7526(5) 0.0292(7) Uani 1 1 d . . . . .
C5A C 0.1528(2) 0.73490(10) 0.7678(7) 0.0285(10) Uani 1 1 d . . . . .
H5AA H 0.172083 0.730010 0.894441 0.034 Uiso 1 1 calc R U . . .
H5AB H 0.146126 0.714866 0.697997 0.034 Uiso 1 1 calc R U . . .
C6A C 0.0893(2) 0.75115(9) 0.7975(7) 0.0293(10) Uani 1 1 d . . . . .
H6AA H 0.060924 0.737590 0.875535 0.035 Uiso 1 1 calc R U . . .
H6AB H 0.068600 0.754847 0.671305 0.035 Uiso 1 1 calc R U . . .
C7A C 0.0996(2) 0.78229(10) 0.8999(7) 0.0282(10) Uani 1 1 d . . . . .
H7AA H 0.058464 0.793533 0.910887 0.034 Uiso 1 1 calc R U . . .
H7AB H 0.115750 0.778332 1.031737 0.034 Uiso 1 1 calc R U . . .
C8A C 0.1398(2) 0.83412(9) 0.8133(6) 0.0224(9) Uani 1 1 d . . . . .
C9A C 0.19558(19) 0.85287(9) 0.7602(6) 0.0203(8) Uani 1 1 d . . . . .
C10A C 0.1911(2) 0.88565(9) 0.7598(6) 0.0207(8) Uani 1 1 d . . . . .
H10A H 0.151699 0.895550 0.789717 0.025 Uiso 1 1 calc R U . . .
C11A C 0.2438(2) 0.90361(9) 0.7161(6) 0.0203(9) Uani 1 1 d . . . . .
C12A C 0.23678(19) 0.93826(9) 0.7107(6) 0.0206(8) Uani 1 1 d . . . . .
C13A C 0.2873(2) 0.98882(9) 0.6251(7) 0.0281(9) Uani 1 1 d . . . . .
H13A H 0.245875 0.997151 0.670616 0.034 Uiso 1 1 calc R U . . .
H13B H 0.291177 0.993761 0.486176 0.034 Uiso 1 1 calc R U . . .
C14A C 0.3409(2) 1.00495(11) 0.7346(8) 0.0408(13) Uani 1 1 d . . . . .
H14A H 0.330167 1.005731 0.873422 0.049 Uiso 1 1 calc R U . . .
H14B H 0.345508 1.026829 0.687911 0.049 Uiso 1 1 calc R U . . .
C15A C 0.4039(3) 0.98758(12) 0.7081(11) 0.0603(19) Uani 1 1 d . . . . .
H15A H 0.437136 1.002756 0.667853 0.072 Uiso 1 1 calc R U . . .
H15B H 0.417150 0.978386 0.832907 0.072 Uiso 1 1 calc R U . . .
C16A C 0.3993(2) 0.96197(11) 0.5609(9) 0.0376(13) Uani 1 1 d . . . . .
H16A H 0.391287 0.971317 0.432511 0.045 Uiso 1 1 calc R U . . .
H16B H 0.440183 0.950406 0.555069 0.045 Uiso 1 1 calc R U . . .
C17A C 0.3581(2) 0.90842(9) 0.6176(6) 0.0249(9) Uani 1 1 d . . . . .
C18A C 0.3017(2) 0.88917(9) 0.6716(6) 0.0214(9) Uani 1 1 d . . . . .
C1B C 0.80502(19) 0.60528(9) 0.8299(6) 0.0203(8) Uani 1 1 d . . . . .
H1B H 0.844295 0.595376 0.860569 0.024 Uiso 1 1 calc R U . . .
N1B N 0.84767(16) 0.68875(7) 0.8790(5) 0.0248(8) Uani 1 1 d . . . . .
O1B O 0.90857(15) 0.64566(7) 0.9177(5) 0.0334(8) Uani 1 1 d . . . . .
C2B C 0.75158(19) 0.58715(8) 0.7873(6) 0.0185(8) Uani 1 1 d . . . . .
N2B N 0.70069(16) 0.53602(7) 0.7698(5) 0.0236(7) Uani 1 1 d . . . . .
O2B O 0.80380(14) 0.53920(6) 0.8628(5) 0.0291(7) Uani 1 1 d . . . . .
C3B C 0.75526(19) 0.55258(9) 0.8085(6) 0.0215(8) Uani 1 1 d . . . . .
N3B N 0.64272(16) 0.55086(7) 0.7164(5) 0.0232(7) Uani 1 1 d . . . . .
O3B O 0.58852(15) 0.59461(7) 0.6252(5) 0.0303(8) Uani 1 1 d . . . . .
C4B C 0.6931(2) 0.50489(8) 0.8617(6) 0.0254(9) Uani 1 1 d . . . . .
H4BA H 0.675507 0.507707 0.992942 0.030 Uiso 1 1 calc R U . . .
H4BB H 0.735373 0.494792 0.873963 0.030 Uiso 1 1 calc R U . . .
N4B N 0.78928(16) 0.70324(7) 0.8344(5) 0.0243(8) Uani 1 1 d . . . . .
O4B O 0.68701(14) 0.70033(6) 0.7295(5) 0.0280(7) Uani 1 1 d . . . . .
C5B C 0.6494(2) 0.48356(9) 0.7474(7) 0.0288(10) Uani 1 1 d . . . . .
H5BA H 0.642579 0.463669 0.818572 0.035 Uiso 1 1 calc R U . . .
H5BB H 0.669187 0.478460 0.621757 0.035 Uiso 1 1 calc R U . . .
C6B C 0.5858(2) 0.49986(9) 0.7148(7) 0.0301(10) Uani 1 1 d . . . . .
H6BA H 0.557512 0.486213 0.637219 0.036 Uiso 1 1 calc R U . . .
H6BB H 0.564855 0.503980 0.840064 0.036 Uiso 1 1 calc R U . . .
C7B C 0.5973(2) 0.53043(10) 0.6104(7) 0.0280(10) Uani 1 1 d . . . . .
H7BA H 0.614470 0.525951 0.480401 0.034 Uiso 1 1 calc R U . . .
H7BB H 0.556329 0.541656 0.594663 0.034 Uiso 1 1 calc R U . . .
C8B C 0.63753(19) 0.58270(9) 0.6909(6) 0.0209(8) Uani 1 1 d . . . . .
C9B C 0.69404(19) 0.60171(9) 0.7424(5) 0.0187(8) Uani 1 1 d . . . . .
C10B C 0.68955(19) 0.63421(9) 0.7343(6) 0.0206(8) Uani 1 1 d . . . . .
H10B H 0.650544 0.644002 0.699416 0.025 Uiso 1 1 calc R U . . .
C11B C 0.74314(18) 0.65239(8) 0.7781(6) 0.0181(8) Uani 1 1 d . . . . .
C12B C 0.73712(19) 0.68696(9) 0.7760(6) 0.0212(8) Uani 1 1 d . . . . .
C13B C 0.7878(2) 0.73763(9) 0.8647(7) 0.0308(10) Uani 1 1 d . . . . .
H13C H 0.792640 0.742147 1.003941 0.037 Uiso 1 1 calc R U . . .
H13D H 0.745971 0.745914 0.822944 0.037 Uiso 1 1 calc R U . . .
C14B C 0.8398(2) 0.75415(9) 0.7550(7) 0.0293(10) Uani 1 1 d . . . . .
H14C H 0.846498 0.775347 0.810446 0.035 Uiso 1 1 calc R U . . .
H14D H 0.826611 0.756740 0.618965 0.035 Uiso 1 1 calc R U . . .
C15B C 0.9016(2) 0.73588(11) 0.7630(9) 0.0478(14) Uani 1 1 d . . . . .
H15C H 0.937151 0.750566 0.788991 0.057 Uiso 1 1 calc R U . . .
H15D H 0.909365 0.725903 0.636282 0.057 Uiso 1 1 calc R U . . .
C16B C 0.9003(2) 0.71058(11) 0.9186(9) 0.0414(14) Uani 1 1 d . . . . .
H16C H 0.941237 0.699016 0.919472 0.050 Uiso 1 1 calc R U . . .
H16D H 0.894361 0.720413 1.046672 0.050 Uiso 1 1 calc R U . . .
C17B C 0.8569(2) 0.65705(9) 0.8758(6) 0.0231(9) Uani 1 1 d . . . . .
C18B C 0.80072(19) 0.63793(9) 0.8273(6) 0.0192(8) Uani 1 1 d . . . . .
C1C C 0.7812(2) 0.84522(10) 0.7635(6) 0.0209(9) Uani 1 1 d . . . . .
H1C H 0.800046 0.825130 0.781453 0.025 Uiso 1 1 calc R U . . .
N1C N 0.91836(18) 0.89596(8) 0.8735(5) 0.0215(8) Uani 1 1 d . . . . .
O1C O 0.90677(15) 0.84300(7) 0.9010(5) 0.0244(7) Uani 1 1 d . . . . .
C2C C 0.7173(2) 0.84760(10) 0.7077(6) 0.0191(9) Uani 1 1 d . . . . .
N2C N 0.61477(17) 0.82326(8) 0.6407(6) 0.0217(8) Uani 1 1 d . . . . .
O2C O 0.69810(16) 0.79313(7) 0.7332(5) 0.0324(8) Uani 1 1 d . . . . .
C3C C 0.6776(2) 0.81937(10) 0.6935(7) 0.0249(10) Uani 1 1 d . . . . .
N3C N 0.58923(17) 0.85358(8) 0.6073(5) 0.0192(8) Uani 1 1 d . . . . .
O3C O 0.60094(15) 0.90596(7) 0.5723(5) 0.0249(7) Uani 1 1 d . . . . .
C4C C 0.5698(2) 0.79949(10) 0.7134(7) 0.0269(10) Uani 1 1 d . . . . .
H4CA H 0.559238 0.804287 0.849285 0.032 Uiso 1 1 calc R U . . .
H4CB H 0.590433 0.778558 0.709814 0.032 Uiso 1 1 calc R U . . .
N4C N 0.89138(18) 0.92616(8) 0.8408(6) 0.0233(9) Uani 1 1 d . . . . .
O4C O 0.80824(16) 0.95631(7) 0.7483(5) 0.0345(8) Uani 1 1 d . . . . .
C5C C 0.5089(2) 0.79847(10) 0.5958(7) 0.0268(10) Uani 1 1 d . . . . .
H5CA H 0.518331 0.790930 0.463838 0.032 Uiso 1 1 calc R U . . .
H5CB H 0.478313 0.783718 0.655788 0.032 Uiso 1 1 calc R U . . .
C6C C 0.4804(2) 0.83078(10) 0.5869(7) 0.0257(10) Uani 1 1 d . . . . .
H6CA H 0.468906 0.837855 0.718331 0.031 Uiso 1 1 calc R U . . .
H6CB H 0.441060 0.830322 0.508091 0.031 Uiso 1 1 calc R U . . .
C7C C 0.5281(2) 0.85360(10) 0.4984(7) 0.0232(10) Uani 1 1 d . . . . .
H7CA H 0.536249 0.847572 0.362834 0.028 Uiso 1 1 calc R U . . .
H7CB H 0.509818 0.875071 0.498850 0.028 Uiso 1 1 calc R U . . .
C8C C 0.6236(2) 0.88049(10) 0.6186(6) 0.0199(9) Uani 1 1 d . . . . .
C9C C 0.6898(3) 0.87755(9) 0.6844(6) 0.0199(10) Uani 1 1 d . . . . .
C10C C 0.7260(2) 0.90477(10) 0.7164(6) 0.0190(9) Uani 1 1 d . . . . .
H10C H 0.707684 0.925038 0.701055 0.023 Uiso 1 1 calc R U . . .
C11C C 0.7892(2) 0.90143(10) 0.7708(6) 0.0194(9) Uani 1 1 d . . . . .
C12C C 0.8289(2) 0.93019(10) 0.7891(7) 0.0227(10) Uani 1 1 d . . . . .
C13C C 0.9369(2) 0.95008(10) 0.7682(7) 0.0279(10) Uani 1 1 d . . . . .
H13E H 0.916643 0.971079 0.774377 0.033 Uiso 1 1 calc R U . . .
H13F H 0.946797 0.945561 0.631507 0.033 Uiso 1 1 calc R U . . .
C14C C 0.9981(2) 0.95066(11) 0.8825(7) 0.0293(10) Uani 1 1 d . . . . .
H14E H 0.989415 0.957857 1.015616 0.035 Uiso 1 1 calc R U . . .
H14F H 1.028516 0.965509 0.822551 0.035 Uiso 1 1 calc R U . . .
C15C C 1.0268(2) 0.91769(10) 0.8866(7) 0.0250(10) Uani 1 1 d . . . . .
H15E H 1.037120 0.910842 0.753876 0.030 Uiso 1 1 calc R U . . .
H15F H 1.066643 0.917800 0.962867 0.030 Uiso 1 1 calc R U . . .
C16C C 0.9801(2) 0.89552(11) 0.9747(7) 0.0248(10) Uani 1 1 d . . . . .
H16E H 0.997800 0.873946 0.970923 0.030 Uiso 1 1 calc R U . . .
H16F H 0.973460 0.901280 1.111418 0.030 Uiso 1 1 calc R U . . .
C17C C 0.8839(2) 0.86894(10) 0.8589(6) 0.0173(9) Uani 1 1 d . . . . .
C18C C 0.8166(2) 0.87207(9) 0.7924(6) 0.0172(9) Uani 1 1 d . . . . .
C1D C 0.7263(2) 0.84555(10) 0.1961(6) 0.0216(10) Uani 1 1 d . . . . .
H1D H 0.707807 0.825859 0.163708 0.026 Uiso 1 1 calc R U . . .
N1D N 0.58955(18) 0.89817(8) 0.1094(5) 0.0216(8) Uani 1 1 d . . . . .
O1D O 0.59997(15) 0.84550(7) 0.0630(5) 0.0268(7) Uani 1 1 d . . . . .
C2D C 0.7900(2) 0.84704(10) 0.2561(6) 0.0193(9) Uani 1 1 d . . . . .
N2D N 0.89041(17) 0.82109(8) 0.3245(6) 0.0234(9) Uani 1 1 d . . . . .
O2D O 0.80833(16) 0.79290(7) 0.2030(6) 0.0366(9) Uani 1 1 d . . . . .
C3D C 0.8289(2) 0.81846(10) 0.2591(7) 0.0224(10) Uani 1 1 d . . . . .
N3D N 0.91731(17) 0.85106(8) 0.3646(5) 0.0203(8) Uani 1 1 d . . . . .
O3D O 0.90705(15) 0.90330(7) 0.4172(5) 0.0260(7) Uani 1 1 d . . . . .
C4D C 0.9346(2) 0.79614(11) 0.2582(8) 0.0333(12) Uani 1 1 d . . . . .
H4DA H 0.945483 0.799892 0.121321 0.040 Uiso 1 1 calc R U . . .
H4DB H 0.912822 0.775529 0.266681 0.040 Uiso 1 1 calc R U . . .
N4D N 0.61760(18) 0.92788(8) 0.1543(6) 0.0225(8) Uani 1 1 d . . . . .
O4D O 0.69842(16) 0.95578(7) 0.2852(5) 0.0321(8) Uani 1 1 d . . . . .
C5D C 0.9952(2) 0.79500(11) 0.3758(8) 0.0336(11) Uani 1 1 d . . . . .
H5DA H 0.985418 0.788278 0.509096 0.040 Uiso 1 1 calc R U . . .
H5DB H 1.025015 0.779511 0.318847 0.040 Uiso 1 1 calc R U . . .
C6D C 1.0256(2) 0.82672(10) 0.3786(7) 0.0263(10) Uani 1 1 d . . . . .
H6DA H 1.036265 0.833243 0.245526 0.032 Uiso 1 1 calc R U . . .
H6DB H 1.065519 0.825932 0.454317 0.032 Uiso 1 1 calc R U . . .
C7D C 0.9799(2) 0.85050(11) 0.4684(7) 0.0267(10) Uani 1 1 d . . . . .
H7DA H 0.972706 0.845002 0.605363 0.032 Uiso 1 1 calc R U . . .
H7DB H 0.999335 0.871696 0.463857 0.032 Uiso 1 1 calc R U . . .
C8D C 0.8835(2) 0.87809(10) 0.3635(7) 0.0215(10) Uani 1 1 d . . . . .
C9D C 0.8173(2) 0.87630(9) 0.2990(6) 0.0193(10) Uani 1 1 d . . . . .
C10D C 0.7808(2) 0.90384(10) 0.2852(6) 0.0190(9) Uani 1 1 d . . . . .
H10D H 0.798866 0.923703 0.315510 0.023 Uiso 1 1 calc R U . . .
C11D C 0.7178(2) 0.90156(10) 0.2266(6) 0.0183(9) Uani 1 1 d . . . . .
C12D C 0.6783(2) 0.93074(10) 0.2231(7) 0.0225(10) Uani 1 1 d . . . . .
C13D C 0.5716(2) 0.95226(11) 0.2208(8) 0.0307(11) Uani 1 1 d . . . . .
H13G H 0.593055 0.972998 0.220269 0.037 Uiso 1 1 calc R U . . .
H13H H 0.559000 0.947563 0.355211 0.037 Uiso 1 1 calc R U . . .
C14D C 0.5130(2) 0.95412(11) 0.0986(8) 0.0321(11) Uani 1 1 d . . . . .
H14G H 0.524352 0.961484 -0.032339 0.038 Uiso 1 1 calc R U . . .
H14H H 0.482633 0.969345 0.155297 0.038 Uiso 1 1 calc R U . . .
C15D C 0.4819(2) 0.92153(10) 0.0867(8) 0.0277(11) Uani 1 1 d . . . . .
H15G H 0.469002 0.914497 0.216923 0.033 Uiso 1 1 calc R U . . .
H15H H 0.443422 0.922501 0.004536 0.033 Uiso 1 1 calc R U . . .
C16D C 0.5288(2) 0.89890(11) 0.0030(7) 0.0266(10) Uani 1 1 d . . . . .
H16G H 0.509881 0.877569 0.003465 0.032 Uiso 1 1 calc R U . . .
H16H H 0.537248 0.904758 -0.132660 0.032 Uiso 1 1 calc R U . . .
C17D C 0.6233(2) 0.87082(10) 0.1148(6) 0.0185(9) Uani 1 1 d . . . . .
C18D C 0.6903(2) 0.87284(9) 0.1840(6) 0.0174(9) Uani 1 1 d . . . . .

loop_
_atom_site_aniso_label
_atom_site_aniso_U_11
_atom_site_aniso_U_22
_atom_site_aniso_U_33
_atom_site_aniso_U_23
_atom_site_aniso_U_13
_atom_site_aniso_U_12
C1A 0.020(2) 0.026(2) 0.021(2) 0.0033(17) 0.0042(18) 0.0079(17)
N1A 0.0215(18) 0.0215(17) 0.036(2) -0.0003(16) 0.0068(17) 0.0036(14)
O1A 0.0227(17) 0.0293(16) 0.061(2) 0.0057(17) 0.0139(17) 0.0062(13)
C2A 0.023(2) 0.0216(19) 0.021(2) 0.0008(17) 0.0017(18) 0.0033(16)
N2A 0.0206(17) 0.0194(15) 0.0278(19) 0.0007(15) 0.0002(15) 0.0040(13)
O2A 0.0259(16) 0.0251(14) 0.0426(19) 0.0010(14) 0.0064(15) 0.0077(13)
C3A 0.024(2) 0.0218(18) 0.020(2) 0.0044(16) -0.0018(18) 0.0027(16)
N3A 0.0190(17) 0.0217(16) 0.0295(19) 0.0035(15) 0.0053(15) 0.0016(13)
O3A 0.0198(16) 0.0296(16) 0.052(2) 0.0003(16) 0.0127(15) 0.0055(13)
C4A 0.032(2) 0.0207(18) 0.034(2) -0.0042(17) -0.001(2) 0.0005(17)
N4A 0.0211(17) 0.0194(16) 0.0297(19) -0.0013(15) 0.0035(15) 0.0033(13)
O4A 0.0243(15) 0.0234(14) 0.0398(18) -0.0010(14) 0.0048(15) 0.0078(12)
C5A 0.032(2) 0.024(2) 0.031(2) -0.0004(18) -0.007(2) 0.0038(18)
C6A 0.029(2) 0.025(2) 0.034(2) -0.0005(19) -0.005(2) 0.0041(18)
C7A 0.026(2) 0.025(2) 0.034(3) -0.0021(19) 0.005(2) -0.0033(18)
C8A 0.021(2) 0.025(2) 0.022(2) -0.0010(17) 0.0004(18) 0.0037(16)
C9A 0.020(2) 0.0220(18) 0.019(2) 0.0042(17) -0.0001(17) 0.0049(16)
C10A 0.0196(19) 0.0250(19) 0.018(2) -0.0005(16) 0.0029(18) 0.0063(16)
C11A 0.022(2) 0.0241(19) 0.015(2) 0.0006(16) 0.0003(17) 0.0075(16)
C12A 0.0193(19) 0.0227(19) 0.020(2) -0.0020(16) -0.0021(17) 0.0028(15)
C13A 0.031(2) 0.0187(18) 0.035(2) -0.0027(18) -0.002(2) 0.0031(16)
C14A 0.039(3) 0.034(3) 0.050(3) -0.007(3) -0.006(3) -0.002(2)
C15A 0.044(3) 0.030(3) 0.107(5) -0.009(3) -0.033(4) 0.008(2)
C16A 0.022(2) 0.030(2) 0.061(4) 0.008(2) 0.009(2) -0.0010(19)
C17A 0.024(2) 0.024(2) 0.027(2) 0.0012(18) 0.0051(19) 0.0040(17)
C18A 0.020(2) 0.022(2) 0.022(2) 0.0016(16) 0.0016(17) 0.0037(16)
C1B 0.019(2) 0.0206(18) 0.021(2) -0.0007(16) 0.0015(17) 0.0024(16)
N1B 0.0182(17) 0.0197(16) 0.037(2) -0.0015(16) -0.0053(16) -0.0006(13)
O1B 0.0201(16) 0.0284(16) 0.052(2) -0.0004(15) -0.0103(16) 0.0006(13)
C2B 0.020(2) 0.0185(18) 0.017(2) 0.0011(16) 0.0004(16) 0.0030(15)
N2B 0.0242(18) 0.0180(15) 0.0287(19) 0.0021(14) -0.0017(16) 0.0017(13)
O2B 0.0258(15) 0.0209(14) 0.0405(18) 0.0026(13) -0.0039(14) 0.0020(12)
C3B 0.023(2) 0.0206(18) 0.021(2) 0.0015(16) 0.0034(17) 0.0012(16)
N3B 0.0209(17) 0.0207(16) 0.0279(19) 0.0032(15) -0.0003(15) 0.0003(13)
O3B 0.0224(16) 0.0263(15) 0.042(2) 0.0033(14) -0.0043(15) 0.0006(13)
C4B 0.031(2) 0.0159(17) 0.029(2) 0.0018(16) 0.0015(19) 0.0009(16)
N4B 0.0206(17) 0.0168(16) 0.035(2) -0.0011(15) 0.0005(16) 0.0030(13)
O4B 0.0212(15) 0.0205(13) 0.0421(18) 0.0040(13) 0.0009(14) 0.0024(11)
C5B 0.030(2) 0.0180(19) 0.038(3) 0.0009(19) 0.007(2) -0.0022(17)
C6B 0.026(2) 0.024(2) 0.040(2) -0.005(2) 0.004(2) -0.0079(17)
C7B 0.024(2) 0.027(2) 0.032(2) -0.004(2) -0.003(2) -0.0041(18)
C8B 0.019(2) 0.0217(19) 0.022(2) -0.0014(17) 0.0034(17) -0.0011(16)
C9B 0.0196(19) 0.0224(18) 0.0140(18) -0.0003(16) 0.0021(17) 0.0000(16)
C10B 0.0201(19) 0.0198(18) 0.022(2) 0.0006(16) 0.0009(18) 0.0009(16)
C11B 0.0193(18) 0.0153(17) 0.020(2) 0.0012(16) 0.0029(16) 0.0011(15)
C12B 0.023(2) 0.0181(18) 0.023(2) -0.0001(16) 0.0013(17) 0.0015(15)
C13B 0.026(2) 0.0177(18) 0.049(3) -0.0032(19) 0.001(2) 0.0004(16)
C14B 0.029(2) 0.025(2) 0.033(2) 0.002(2) 0.000(2) -0.0039(18)
C15B 0.028(2) 0.032(2) 0.084(4) 0.008(3) 0.019(3) -0.002(2)
C16B 0.026(2) 0.025(2) 0.074(4) -0.003(3) -0.010(3) -0.0024(19)
C17B 0.020(2) 0.0212(19) 0.028(2) -0.0001(17) 0.0008(18) 0.0012(16)
C18B 0.0190(19) 0.0224(19) 0.016(2) -0.0022(15) -0.0010(16) 0.0006(16)
C1C 0.021(2) 0.025(2) 0.017(2) 0.0012(18) -0.0012(18) 0.0032(17)
N1C 0.0193(18) 0.0222(17) 0.0231(18) 0.0022(15) -0.0040(15) 0.0030(15)
O1C 0.0190(15) 0.0259(15) 0.0283(16) 0.0038(13) -0.0025(14) 0.0052(12)
C2C 0.021(2) 0.020(2) 0.0161(19) -0.0020(17) -0.0016(17) 0.0022(17)
N2C 0.0189(18) 0.0182(17) 0.028(2) -0.0010(15) -0.0061(16) 0.0038(14)
O2C 0.0282(17) 0.0181(14) 0.051(2) -0.0015(14) -0.0102(16) 0.0054(13)
C3C 0.024(2) 0.025(2) 0.025(2) 0.0020(19) -0.0037(19) 0.0057(18)
N3C 0.0162(18) 0.0182(16) 0.0231(18) 0.0009(15) -0.0006(15) 0.0030(14)
O3C 0.0208(16) 0.0193(14) 0.0346(18) 0.0080(13) -0.0007(14) 0.0024(12)
C4C 0.032(2) 0.016(2) 0.033(2) 0.001(2) -0.003(2) -0.0034(18)
N4C 0.024(2) 0.0176(17) 0.028(2) -0.0041(15) -0.0015(16) 0.0011(15)
O4C 0.0295(18) 0.0190(15) 0.055(2) -0.0006(15) -0.0075(17) 0.0036(13)
C5C 0.023(2) 0.025(2) 0.032(2) -0.008(2) -0.003(2) 0.0008(18)
C6C 0.019(2) 0.027(2) 0.031(2) -0.007(2) 0.000(2) 0.0008(17)
C7C 0.017(2) 0.026(2) 0.026(2) 0.0042(19) -0.0025(18) 0.0023(17)
C8C 0.020(2) 0.024(2) 0.015(2) -0.0003(17) 0.0041(18) 0.0037(18)
C9C 0.024(2) 0.025(2) 0.011(2) 0.0009(17) 0.0011(18) 0.0022(18)
C10C 0.019(2) 0.0175(19) 0.020(2) 0.0011(17) -0.0005(18) 0.0038(16)
C11C 0.020(2) 0.023(2) 0.0152(19) -0.0024(18) 0.0033(17) 0.0047(17)
C12C 0.025(2) 0.020(2) 0.023(2) -0.0038(18) -0.0014(18) -0.0010(17)
C13C 0.027(2) 0.022(2) 0.034(3) 0.000(2) -0.004(2) -0.0038(18)
C14C 0.025(2) 0.026(2) 0.036(2) -0.006(2) 0.002(2) -0.0064(18)
C15C 0.017(2) 0.027(2) 0.031(2) -0.0018(19) 0.0011(19) 0.0010(16)
C16C 0.018(2) 0.031(2) 0.025(2) -0.0007(19) -0.0033(18) -0.0008(18)
C17C 0.016(2) 0.0220(19) 0.014(2) 0.0007(16) -0.0011(17) 0.0031(16)
C18C 0.016(2) 0.021(2) 0.015(2) 0.0006(16) 0.0021(18) 0.0051(15)
C1D 0.022(2) 0.026(2) 0.016(2) 0.0019(18) 0.0004(18) -0.0066(18)
N1D 0.0188(18) 0.0228(17) 0.0233(19) -0.0019(16) -0.0018(16) -0.0050(15)
O1D 0.0218(16) 0.0281(17) 0.0305(18) -0.0072(14) -0.0018(14) -0.0035(14)
C2D 0.018(2) 0.020(2) 0.019(2) -0.0002(18) -0.0001(17) -0.0003(16)
N2D 0.0191(19) 0.0204(17) 0.031(2) 0.0018(16) -0.0042(16) -0.0025(14)
O2D 0.0276(17) 0.0203(15) 0.062(2) -0.0028(16) -0.0074(18) -0.0054(13)
C3D 0.021(2) 0.023(2) 0.023(2) 0.0022(18) -0.0011(18) -0.0060(17)
N3D 0.0167(18) 0.0233(17) 0.0210(18) 0.0013(15) -0.0020(15) -0.0031(14)
O3D 0.0234(16) 0.0227(15) 0.0319(17) -0.0087(13) -0.0008(14) -0.0029(13)
C4D 0.032(3) 0.022(2) 0.046(3) 0.002(2) -0.006(2) 0.0051(19)
N4D 0.0199(19) 0.0156(16) 0.032(2) 0.0003(15) -0.0012(16) -0.0017(14)
O4D 0.0274(17) 0.0183(14) 0.050(2) -0.0032(15) -0.0060(16) -0.0027(13)
C5D 0.029(2) 0.030(2) 0.042(3) 0.009(2) -0.003(2) 0.0034(19)
C6D 0.021(2) 0.031(2) 0.027(2) -0.0010(19) 0.0004(19) 0.0058(17)
C7D 0.015(2) 0.037(2) 0.027(2) -0.003(2) -0.0043(18) -0.0025(18)
C8D 0.021(2) 0.028(2) 0.015(2) 0.0013(18) 0.0008(18) -0.0023(17)
C9D 0.018(2) 0.025(2) 0.014(2) 0.0022(17) -0.0001(18) -0.0019(16)
C10D 0.018(2) 0.020(2) 0.019(2) -0.0034(17) 0.0016(17) -0.0050(16)
C11D 0.019(2) 0.021(2) 0.0149(18) 0.0005(17) 0.0028(17) -0.0035(16)
C12D 0.020(2) 0.022(2) 0.026(2) 0.0059(18) 0.0004(18) -0.0030(17)
C13D 0.027(2) 0.025(2) 0.040(3) 0.002(2) -0.004(2) 0.0036(19)
C14D 0.023(2) 0.028(2) 0.045(3) 0.005(2) 0.001(2) 0.0041(19)
C15D 0.018(2) 0.030(2) 0.035(3) -0.006(2) 0.004(2) 0.0017(18)
C16D 0.016(2) 0.033(2) 0.031(2) -0.003(2) -0.0033(19) 0.0005(18)
C17D 0.017(2) 0.022(2) 0.016(2) -0.0033(17) -0.0018(18) -0.0035(16)
C18D 0.016(2) 0.020(2) 0.016(2) -0.0007(16) 0.0019(18) -0.0051(16)

loop_
_atom_type_symbol
_atom_type_description
_atom_type_scat_dispersion_real
_atom_type_scat_dispersion_imag
_atom_type_scat_source
C C 0.0033 0.0016 'International Tables Vol C Tables 4.2.6.8 and 6.1.1.4'
H H 0.0000 0.0000 'International Tables Vol C Tables 4.2.6.8 and 6.1.1.4'
N N 0.0061 0.0033 'International Tables Vol C Tables 4.2.6.8 and 6.1.1.4'
O O 0.0106 0.0060 'International Tables Vol C Tables 4.2.6.8 and 6.1.1.4'

loop_
_geom_angle_atom_site_label_1
_geom_angle_atom_site_label_2
_geom_angle_atom_site_label_3
_geom_angle
_geom_angle_site_symmetry_1
_geom_angle_site_symmetry_3
_geom_angle_publ_flag
C18A C1A C2A 119.0(4) . . ?
C18A C1A H1A 120.5 . . ?
C2A C1A H1A 120.5 . . ?
C17A N1A N4A 124.1(3) . . ?
C17A N1A C16A 121.1(4) . . ?
N4A N1A C16A 114.7(3) . . ?
C1A C2A C9A 120.6(4) . . ?
C1A C2A C3A 119.5(4) . . ?
C9A C2A C3A 119.8(4) . . ?
C3A N2A N3A 122.2(3) . . ?
C3A N2A C4A 117.5(3) . . ?
N3A N2A C4A 114.9(3) . . ?
O2A C3A N2A 121.6(4) . . ?
O2A C3A C2A 121.1(4) . . ?
N2A C3A C2A 117.2(4) . . ?
C8A N3A N2A 122.9(3) . . ?
C8A N3A C7A 117.3(3) . . ?
N2A N3A C7A 115.3(3) . . ?
N2A C4A C5A 111.7(4) . . ?
N2A C4A H4AA 109.3 . . ?
C5A C4A H4AA 109.3 . . ?
N2A C4A H4AB 109.3 . . ?
C5A C4A H4AB 109.3 . . ?
H4AA C4A H4AB 107.9 . . ?
C12A N4A N1A 123.1(3) . . ?
C12A N4A C13A 122.1(3) . . ?
N1A N4A C13A 114.7(3) . . ?
C4A C5A C6A 110.4(4) . . ?
C4A C5A H5AA 109.6 . . ?
C6A C5A H5AA 109.6 . . ?
C4A C5A H5AB 109.6 . . ?
C6A C5A H5AB 109.6 . . ?
H5AA C5A H5AB 108.1 . . ?
C5A C6A C7A 109.6(4) . . ?
C5A C6A H6AA 109.7 . . ?
C7A C6A H6AA 109.7 . . ?
C5A C6A H6AB 109.7 . . ?
C7A C6A H6AB 109.7 . . ?
H6AA C6A H6AB 108.2 . . ?
N3A C7A C6A 111.0(4) . . ?
N3A C7A H7AA 109.4 . . ?
C6A C7A H7AA 109.4 . . ?
N3A C7A H7AB 109.4 . . ?
C6A C7A H7AB 109.4 . . ?
H7AA C7A H7AB 108.0 . . ?
O3A C8A N3A 120.8(4) . . ?
O3A C8A C9A 122.8(4) . . ?
N3A C8A C9A 116.4(4) . . ?
C2A C9A C10A 119.7(4) . . ?
C2A C9A C8A 121.0(4) . . ?
C10A C9A C8A 119.3(4) . . ?
C11A C10A C9A 119.9(4) . . ?
C11A C10A H10A 120.1 . . ?
C9A C10A H10A 120.1 . . ?
C10A C11A C18A 120.2(3) . . ?
C10A C11A C12A 118.5(4) . . ?
C18A C11A C12A 121.3(4) . . ?
O4A C12A N4A 122.2(3) . . ?
O4A C12A C11A 122.0(4) . . ?
N4A C12A C11A 115.8(4) . . ?
N4A C13A C14A 112.0(4) . . ?
N4A C13A H13A 109.2 . . ?
C14A C13A H13A 109.2 . . ?
N4A C13A H13B 109.2 . . ?
C14A C13A H13B 109.2 . . ?
H13A C13A H13B 107.9 . . ?
C13A C14A C15A 111.3(4) . . ?
C13A C14A H14A 109.4 . . ?
C15A C14A H14A 109.4 . . ?
C13A C14A H14B 109.4 . . ?
C15A C14A H14B 109.4 . . ?
H14A C14A H14B 108.0 . . ?
C16A C15A C14A 112.2(5) . . ?
C16A C15A H15A 109.2 . . ?
C14A C15A H15A 109.2 . . ?
C16A C15A H15B 109.2 . . ?
C14A C15A H15B 109.2 . . ?
H15A C15A H15B 107.9 . . ?
N1A C16A C15A 110.9(5) . . ?
N1A C16A H16A 109.5 . . ?
C15A C16A H16A 109.5 . . ?
N1A C16A H16B 109.5 . . ?
C15A C16A H16B 109.5 . . ?
H16A C16A H16B 108.0 . . ?
O1A C17A N1A 121.6(4) . . ?
O1A C17A C18A 123.4(4) . . ?
N1A C17A C18A 115.0(4) . . ?
C1A C18A C11A 120.6(4) . . ?
C1A C18A C17A 119.0(4) . . ?
C11A C18A C17A 120.5(4) . . ?
C18B C1B C2B 119.8(4) . . ?
C18B C1B H1B 120.1 . . ?
C2B C1B H1B 120.1 . . ?
C17B N1B N4B 123.7(3) . . ?
C17B N1B C16B 121.4(4) . . ?
N4B N1B C16B 114.8(3) . . ?
C9B C2B C1B 120.0(3) . . ?
C9B C2B C3B 120.6(4) . . ?
C1B C2B C3B 119.1(4) . . ?
C3B N2B N3B 122.6(3) . . ?
C3B N2B C4B 117.8(3) . . ?
N3B N2B C4B 114.7(3) . . ?
O2B C3B N2B 121.1(3) . . ?
O2B C3B C2B 122.3(4) . . ?
N2B C3B C2B 116.6(3) . . ?
C8B N3B N2B 122.8(3) . . ?
C8B N3B C7B 117.6(3) . . ?
N2B N3B C7B 114.8(3) . . ?
N2B C4B C5B 112.1(3) . . ?
N2B C4B H4BA 109.2 . . ?
C5B C4B H4BA 109.2 . . ?
N2B C4B H4BB 109.2 . . ?
C5B C4B H4BB 109.2 . . ?
H4BA C4B H4BB 107.9 . . ?
C12B N4B N1B 123.0(3) . . ?
C12B N4B C13B 122.1(3) . . ?
N1B N4B C13B 114.8(3) . . ?
C4B C5B C6B 109.7(3) . . ?
C4B C5B H5BA 109.7 . . ?
C6B C5B H5BA 109.7 . . ?
C4B C5B H5BB 109.7 . . ?
C6B C5B H5BB 109.7 . . ?
H5BA C5B H5BB 108.2 . . ?
C7B C6B C5B 108.9(4) . . ?
C7B C6B H6BA 109.9 . . ?
C5B C6B H6BA 109.9 . . ?
C7B C6B H6BB 109.9 . . ?
C5B C6B H6BB 109.9 . . ?
H6BA C6B H6BB 108.3 . . ?
N3B C7B C6B 111.7(4) . . ?
N3B C7B H7BA 109.3 . . ?
C6B C7B H7BA 109.3 . . ?
N3B C7B H7BB 109.3 . . ?
C6B C7B H7BB 109.3 . . ?
H7BA C7B H7BB 107.9 . . ?
O3B C8B N3B 121.3(4) . . ?
O3B C8B C9B 122.2(3) . . ?
N3B C8B C9B 116.4(4) . . ?
C10B C9B C2B 120.8(4) . . ?
C10B C9B C8B 118.7(4) . . ?
C2B C9B C8B 120.4(3) . . ?
C9B C10B C11B 119.2(4) . . ?
C9B C10B H10B 120.4 . . ?
C11B C10B H10B 120.4 . . ?
C18B C11B C10B 120.3(3) . . ?
C18B C11B C12B 121.0(4) . . ?
C10B C11B C12B 118.7(4) . . ?
O4B C12B N4B 121.9(3) . . ?
O4B C12B C11B 122.2(4) . . ?
N4B C12B C11B 115.9(3) . . ?
N4B C13B C14B 112.0(4) . . ?
N4B C13B H13C 109.2 . . ?
C14B C13B H13C 109.2 . . ?
N4B C13B H13D 109.2 . . ?
C14B C13B H13D 109.2 . . ?
H13C C13B H13D 107.9 . . ?
C13B C14B C15B 111.3(4) . . ?
C13B C14B H14C 109.4 . . ?
C15B C14B H14C 109.4 . . ?
C13B C14B H14D 109.4 . . ?
C15B C14B H14D 109.4 . . ?
H14C C14B H14D 108.0 . . ?
C14B C15B C16B 111.9(4) . . ?
C14B C15B H15C 109.2 . . ?
C16B C15B H15C 109.2 . . ?
C14B C15B H15D 109.2 . . ?
C16B C15B H15D 109.2 . . ?
H15C C15B H15D 107.9 . . ?
N1B C16B C15B 109.1(5) . . ?
N1B C16B H16C 109.9 . . ?
C15B C16B H16C 109.9 . . ?
N1B C16B H16D 109.9 . . ?
C15B C16B H16D 109.9 . . ?
H16C C16B H16D 108.3 . . ?
O1B C17B N1B 121.0(4) . . ?
O1B C17B C18B 123.1(4) . . ?
N1B C17B C18B 115.9(4) . . ?
C1B C18B C11B 119.9(4) . . ?
C1B C18B C17B 119.8(3) . . ?
C11B C18B C17B 120.4(3) . . ?
C18C C1C C2C 119.8(4) . . ?
C18C C1C H1C 120.1 . . ?
C2C C1C H1C 120.1 . . ?
C17C N1C N4C 122.6(4) . . ?
C17C N1C C16C 119.5(4) . . ?
N4C N1C C16C 116.0(3) . . ?
C1C C2C C9C 119.3(4) . . ?
C1C C2C C3C 120.3(4) . . ?
C9C C2C C3C 120.1(4) . . ?
C3C N2C N3C 121.0(4) . . ?
C3C N2C C4C 116.1(4) . . ?
N3C N2C C4C 116.0(3) . . ?
O2C C3C N2C 120.2(4) . . ?
O2C C3C C2C 122.1(4) . . ?
N2C C3C C2C 117.6(4) . . ?
C8C N3C N2C 124.0(4) . . ?
C8C N3C C7C 119.2(4) . . ?
N2C N3C C7C 114.2(3) . . ?
N2C C4C C5C 112.0(4) . . ?
N2C C4C H4CA 109.2 . . ?
C5C C4C H4CA 109.2 . . ?
N2C C4C H4CB 109.2 . . ?
C5C C4C H4CB 109.2 . . ?
H4CA C4C H4CB 107.9 . . ?
C12C N4C N1C 122.4(4) . . ?
C12C N4C C13C 116.2(4) . . ?
N1C N4C C13C 114.7(4) . . ?
C6C C5C C4C 109.4(4) . . ?
C6C C5C H5CA 109.8 . . ?
C4C C5C H5CA 109.8 . . ?
C6C C5C H5CB 109.8 . . ?
C4C C5C H5CB 109.8 . . ?
H5CA C5C H5CB 108.2 . . ?
C5C C6C C7C 109.7(4) . . ?
C5C C6C H6CA 109.7 . . ?
C7C C6C H6CA 109.7 . . ?
C5C C6C H6CB 109.7 . . ?
C7C C6C H6CB 109.7 . . ?
H6CA C6C H6CB 108.2 . . ?
N3C C7C C6C 111.2(4) . . ?
N3C C7C H7CA 109.4 . . ?
C6C C7C H7CA 109.4 . . ?
N3C C7C H7CB 109.4 . . ?
C6C C7C H7CB 109.4 . . ?
H7CA C7C H7CB 108.0 . . ?
O3C C8C N3C 121.7(4) . . ?
O3C C8C C9C 121.6(4) . . ?
N3C C8C C9C 116.7(4) . . ?
C10C C9C C2C 120.5(4) . . ?
C10C C9C C8C 119.4(4) . . ?
C2C C9C C8C 120.1(4) . . ?
C11C C10C C9C 118.5(4) . . ?
C11C C10C H10C 120.8 . . ?
C9C C10C H10C 120.8 . . ?
C18C C11C C10C 121.3(4) . . ?
C18C C11C C12C 120.1(4) . . ?
C10C C11C C12C 118.4(4) . . ?
O4C C12C N4C 120.8(4) . . ?
O4C C12C C11C 121.9(4) . . ?
N4C C12C C11C 117.1(4) . . ?
N4C C13C C14C 112.4(4) . . ?
N4C C13C H13E 109.1 . . ?
C14C C13C H13E 109.1 . . ?
N4C C13C H13F 109.1 . . ?
C14C C13C H13F 109.1 . . ?
H13E C13C H13F 107.9 . . ?
C13C C14C C15C 109.3(4) . . ?
C13C C14C H14E 109.8 . . ?
C15C C14C H14E 109.8 . . ?
C13C C14C H14F 109.8 . . ?
C15C C14C H14F 109.8 . . ?
H14E C14C H14F 108.3 . . ?
C16C C15C C14C 109.2(4) . . ?
C16C C15C H15E 109.8 . . ?
C14C C15C H15E 109.8 . . ?
C16C C15C H15F 109.8 . . ?
C14C C15C H15F 109.8 . . ?
H15E C15C H15F 108.3 . . ?
N1C C16C C15C 112.0(4) . . ?
N1C C16C H16E 109.2 . . ?
C15C C16C H16E 109.2 . . ?
N1C C16C H16F 109.2 . . ?
C15C C16C H16F 109.2 . . ?
H16E C16C H16F 107.9 . . ?
O1C C17C N1C 121.8(4) . . ?
O1C C17C C18C 121.3(4) . . ?
N1C C17C C18C 116.8(4) . . ?
C1C C18C C11C 120.6(4) . . ?
C1C C18C C17C 118.8(4) . . ?
C11C C18C C17C 120.5(4) . . ?
C18D C1D C2D 120.0(4) . . ?
C18D C1D H1D 120.0 . . ?
C2D C1D H1D 120.0 . . ?
C17D N1D N4D 122.3(4) . . ?
C17D N1D C16D 118.8(4) . . ?
N4D N1D C16D 116.6(3) . . ?
C1D C2D C9D 119.5(4) . . ?
C1D C2D C3D 119.9(4) . . ?
C9D C2D C3D 120.4(4) . . ?
C3D N2D N3D 120.7(4) . . ?
C3D N2D C4D 115.3(4) . . ?
N3D N2D C4D 117.0(3) . . ?
O2D C3D N2D 120.4(4) . . ?
O2D C3D C2D 122.1(4) . . ?
N2D C3D C2D 117.5(4) . . ?
C8D N3D N2D 123.6(4) . . ?
C8D N3D C7D 118.5(4) . . ?
N2D N3D C7D 115.3(3) . . ?
N2D C4D C5D 112.5(4) . . ?
N2D C4D H4DA 109.1 . . ?
C5D C4D H4DA 109.1 . . ?
N2D C4D H4DB 109.1 . . ?
C5D C4D H4DB 109.1 . . ?
H4DA C4D H4DB 107.8 . . ?
C12D N4D N1D 122.6(4) . . ?
C12D N4D C13D 115.7(4) . . ?
N1D N4D C13D 114.6(3) . . ?
C6D C5D C4D 109.7(4) . . ?
C6D C5D H5DA 109.7 . . ?
C4D C5D H5DA 109.7 . . ?
C6D C5D H5DB 109.7 . . ?
C4D C5D H5DB 109.7 . . ?
H5DA C5D H5DB 108.2 . . ?
C5D C6D C7D 109.7(4) . . ?
C5D C6D H6DA 109.7 . . ?
C7D C6D H6DA 109.7 . . ?
C5D C6D H6DB 109.7 . . ?
C7D C6D H6DB 109.7 . . ?
H6DA C6D H6DB 108.2 . . ?
N3D C7D C6D 111.4(4) . . ?
N3D C7D H7DA 109.3 . . ?
C6D C7D H7DA 109.3 . . ?
N3D C7D H7DB 109.3 . . ?
C6D C7D H7DB 109.3 . . ?
H7DA C7D H7DB 108.0 . . ?
O3D C8D N3D 121.7(5) . . ?
O3D C8D C9D 121.1(4) . . ?
N3D C8D C9D 117.2(4) . . ?
C2D C9D C10D 120.2(5) . . ?
C2D C9D C8D 120.0(4) . . ?
C10D C9D C8D 119.8(4) . . ?
C11D C10D C9D 118.9(4) . . ?
C11D C10D H10D 120.6 . . ?
C9D C10D H10D 120.6 . . ?
C18D C11D C10D 121.4(4) . . ?
C18D C11D C12D 120.0(4) . . ?
C10D C11D C12D 118.4(4) . . ?
O4D C12D N4D 121.4(4) . . ?
O4D C12D C11D 121.8(4) . . ?
N4D C12D C11D 116.7(4) . . ?
N4D C13D C14D 113.2(4) . . ?
N4D C13D H13G 108.9 . . ?
C14D C13D H13G 108.9 . . ?
N4D C13D H13H 108.9 . . ?
C14D C13D H13H 108.9 . . ?
H13G C13D H13H 107.8 . . ?
C13D C14D C15D 109.4(4) . . ?
C13D C14D H14G 109.8 . . ?
C15D C14D H14G 109.8 . . ?
C13D C14D H14H 109.8 . . ?
C15D C14D H14H 109.8 . . ?
H14G C14D H14H 108.2 . . ?
C16D C15D C14D 108.9(4) . . ?
C16D C15D H15G 109.9 . . ?
C14D C15D H15G 109.9 . . ?
C16D C15D H15H 109.9 . . ?
C14D C15D H15H 109.9 . . ?
H15G C15D H15H 108.3 . . ?
N1D C16D C15D 112.9(4) . . ?
N1D C16D H16G 109.0 . . ?
C15D C16D H16G 109.0 . . ?
N1D C16D H16H 109.0 . . ?
C15D C16D H16H 109.0 . . ?
H16G C16D H16H 107.8 . . ?
O1D C17D N1D 121.9(4) . . ?
O1D C17D C18D 121.2(4) . . ?
N1D C17D C18D 116.8(4) . . ?
C11D C18D C1D 120.0(4) . . ?
C11D C18D C17D 120.9(4) . . ?
C1D C18D C17D 119.1(4) . . ?

loop_
_geom_bond_atom_site_label_1
_geom_bond_atom_site_label_2
_geom_bond_distance
_geom_bond_site_symmetry_2
_geom_bond_publ_flag
C1A C18A 1.391(6) . ?
C1A C2A 1.392(6) . ?
C1A H1A 0.9500 . ?
N1A C17A 1.362(5) . ?
N1A N4A 1.418(4) . ?
N1A C16A 1.471(5) . ?
O1A C17A 1.231(5) . ?
C2A C9A 1.397(6) . ?
C2A C3A 1.482(5) . ?
N2A C3A 1.364(5) . ?
N2A N3A 1.418(4) . ?
N2A C4A 1.493(5) . ?
O2A C3A 1.240(5) . ?
N3A C8A 1.373(5) . ?
N3A C7A 1.477(5) . ?
O3A C8A 1.220(5) . ?
C4A C5A 1.494(6) . ?
C4A H4AA 0.9900 . ?
C4A H4AB 0.9900 . ?
N4A C12A 1.347(5) . ?
N4A C13A 1.474(5) . ?
O4A C12A 1.229(5) . ?
C5A C6A 1.515(6) . ?
C5A H5AA 0.9900 . ?
C5A H5AB 0.9900 . ?
C6A C7A 1.519(6) . ?
C6A H6AA 0.9900 . ?
C6A H6AB 0.9900 . ?
C7A H7AA 0.9900 . ?
C7A H7AB 0.9900 . ?
C8A C9A 1.465(6) . ?
C9A C10A 1.397(5) . ?
C10A C11A 1.379(6) . ?
C10A H10A 0.9500 . ?
C11A C18A 1.395(6) . ?
C11A C12A 1.481(5) . ?
C13A C14A 1.522(6) . ?
C13A H13A 0.9900 . ?
C13A H13B 0.9900 . ?
C14A C15A 1.526(7) . ?
C14A H14A 0.9900 . ?
C14A H14B 0.9900 . ?
C15A C16A 1.496(8) . ?
C15A H15A 0.9900 . ?
C15A H15B 0.9900 . ?
C16A H16A 0.9900 . ?
C16A H16B 0.9900 . ?
C17A C18A 1.489(6) . ?
C1B C18B 1.392(5) . ?
C1B C2B 1.393(5) . ?
C1B H1B 0.9500 . ?
N1B C17B 1.363(5) . ?
N1B N4B 1.406(4) . ?
N1B C16B 1.469(5) . ?
O1B C17B 1.222(5) . ?
C2B C9B 1.392(5) . ?
C2B C3B 1.480(5) . ?
N2B C3B 1.371(5) . ?
N2B N3B 1.420(4) . ?
N2B C4B 1.478(5) . ?
O2B C3B 1.226(5) . ?
N3B C8B 1.370(5) . ?
N3B C7B 1.485(5) . ?
O3B C8B 1.234(5) . ?
C4B C5B 1.514(6) . ?
C4B H4BA 0.9900 . ?
C4B H4BB 0.9900 . ?
N4B C12B 1.357(5) . ?
N4B C13B 1.478(5) . ?
O4B C12B 1.238(5) . ?
C5B C6B 1.520(6) . ?
C5B H5BA 0.9900 . ?
C5B H5BB 0.9900 . ?
C6B C7B 1.507(6) . ?
C6B H6BA 0.9900 . ?
C6B H6BB 0.9900 . ?
C7B H7BA 0.9900 . ?
C7B H7BB 0.9900 . ?
C8B C9B 1.479(5) . ?
C9B C10B 1.386(5) . ?
C10B C11B 1.399(5) . ?
C10B H10B 0.9500 . ?
C11B C18B 1.398(5) . ?
C11B C12B 1.475(5) . ?
C13B C14B 1.505(6) . ?
C13B H13C 0.9900 . ?
C13B H13D 0.9900 . ?
C14B C15B 1.513(6) . ?
C14B H14C 0.9900 . ?
C14B H14D 0.9900 . ?
C15B C16B 1.525(7) . ?
C15B H15C 0.9900 . ?
C15B H15D 0.9900 . ?
C16B H16C 0.9900 . ?
C16B H16D 0.9900 . ?
C17B C18B 1.472(5) . ?
C1C C18C 1.377(6) . ?
C1C C2C 1.399(6) . ?
C1C H1C 0.9500 . ?
N1C C17C 1.362(5) . ?
N1C N4C 1.422(5) . ?
N1C C16C 1.474(6) . ?
O1C C17C 1.238(5) . ?
C2C C9C 1.407(6) . ?
C2C C3C 1.464(6) . ?
N2C C3C 1.380(5) . ?
N2C N3C 1.416(5) . ?
N2C C4C 1.472(6) . ?
O2C C3C 1.227(5) . ?
N3C C8C 1.355(6) . ?
N3C C7C 1.490(6) . ?
O3C C8C 1.226(5) . ?
C4C C5C 1.517(6) . ?
C4C H4CA 0.9900 . ?
C4C H4CB 0.9900 . ?
N4C C12C 1.371(6) . ?
N4C C13C 1.484(6) . ?
O4C C12C 1.225(5) . ?
C5C C6C 1.500(6) . ?
C5C H5CA 0.9900 . ?
C5C H5CB 0.9900 . ?
C6C C7C 1.524(6) . ?
C6C H6CA 0.9900 . ?
C6C H6CB 0.9900 . ?
C7C H7CA 0.9900 . ?
C7C H7CB 0.9900 . ?
C8C C9C 1.469(7) . ?
C9C C10C 1.403(6) . ?
C10C C11C 1.386(6) . ?
C10C H10C 0.9500 . ?
C11C C18C 1.383(6) . ?
C11C C12C 1.485(6) . ?
C13C C14C 1.510(6) . ?
C13C H13E 0.9900 . ?
C13C H13F 0.9900 . ?
C14C C15C 1.527(6) . ?
C14C H14E 0.9900 . ?
C14C H14F 0.9900 . ?
C15C C16C 1.491(6) . ?
C15C H15E 0.9900 . ?
C15C H15F 0.9900 . ?
C16C H16E 0.9900 . ?
C16C H16F 0.9900 . ?
C17C C18C 1.492(6) . ?
C1D C18D 1.387(6) . ?
C1D C2D 1.402(6) . ?
C1D H1D 0.9500 . ?
N1D C17D 1.363(6) . ?
N1D N4D 1.428(5) . ?
N1D C16D 1.474(6) . ?
O1D C17D 1.236(5) . ?
C2D C9D 1.402(6) . ?
C2D C3D 1.464(6) . ?
N2D C3D 1.373(5) . ?
N2D N3D 1.422(5) . ?
N2D C4D 1.482(6) . ?
O2D C3D 1.233(5) . ?
N3D C8D 1.351(6) . ?
N3D C7D 1.499(5) . ?
O3D C8D 1.238(5) . ?
C4D C5D 1.514(7) . ?
C4D H4DA 0.9900 . ?
C4D H4DB 0.9900 . ?
N4D C12D 1.367(5) . ?
N4D C13D 1.490(6) . ?
O4D C12D 1.224(5) . ?
C5D C6D 1.492(6) . ?
C5D H5DA 0.9900 . ?
C5D H5DB 0.9900 . ?
C6D C7D 1.527(6) . ?
C6D H6DA 0.9900 . ?
C6D H6DB 0.9900 . ?
C7D H7DA 0.9900 . ?
C7D H7DB 0.9900 . ?
C8D C9D 1.463(7) . ?
C9D C10D 1.403(6) . ?
C10D C11D 1.387(6) . ?
C10D H10D 0.9500 . ?
C11D C18D 1.382(5) . ?
C11D C12D 1.492(6) . ?
C13D C14D 1.497(7) . ?
C13D H13G 0.9900 . ?
C13D H13H 0.9900 . ?
C14D C15D 1.534(6) . ?
C14D H14G 0.9900 . ?
C14D H14H 0.9900 . ?
C15D C16D 1.493(6) . ?
C15D H15G 0.9900 . ?
C15D H15H 0.9900 . ?
C16D H16G 0.9900 . ?
C16D H16H 0.9900 . ?
C17D C18D 1.489(6) . ?

loop_
_geom_hbond_atom_site_label_D
_geom_hbond_atom_site_label_H
_geom_hbond_atom_site_label_A
_geom_hbond_distance_DH
_geom_hbond_distance_HA
_geom_hbond_distance_DA
_geom_hbond_angle_DHA
_geom_hbond_site_symmetry_A
_geom_hbond_publ_flag
C4A H4AA O2D 0.99 2.42 3.269(5) 143.9 4_466 yes
C4A H4AB O4B 0.99 2.50 3.270(5) 134.8 4_466 yes
C7A H7AB O4B 0.99 2.41 3.244(6) 141.6 4_467 yes
C13A H13A O4C 0.99 2.34 3.193(5) 143.2 2_675 yes
C13A H13B O4D 0.99 2.57 3.347(5) 135.5 2_675 yes
C4B H4BA O4A 0.99 2.49 3.263(5) 134.6 4_567 yes
C4B H4BB O4D 0.99 2.43 3.254(5) 140.4 3_646 yes
C7B H7BA O4A 0.99 2.41 3.232(6) 139.6 4_566 yes
C13B H13C O2D 0.99 2.58 3.350(6) 134.2 1_556 yes
C13B H13D O2C 0.99 2.33 3.155(5) 140.1 . yes
C4C H4CA O1D 0.99 2.45 3.180(6) 130.2 1_556 yes
C7C H7CA O1D 0.99 2.47 3.395(6) 154.4 . yes
C7C H7CB O1A 0.99 2.35 3.132(5) 135.2 . yes
C13C H13F O3D 0.99 2.48 3.207(6) 130.2 . yes
C16C H16E O3A 0.99 2.38 3.216(6) 141.2 1_655 yes
C16C H16F O3D 0.99 2.54 3.448(6) 152.4 1_556 yes
C4D H4DA O1C 0.99 2.52 3.234(6) 128.6 1_554 yes
C7D H7DA O1C 0.99 2.48 3.386(6) 152.7 . yes
C7D H7DB O3B 0.99 2.44 3.327(6) 149.3 4_566 yes
C13D H13H O3C 0.99 2.48 3.194(6) 128.3 . yes
C16D H16G O1B 0.99 2.41 3.203(6) 136.9 4_466 yes
C16D H16H O3C 0.99 2.45 3.364(6) 154.1 1_554 yes

loop_
_geom_torsion_atom_site_label_1
_geom_torsion_atom_site_label_2
_geom_torsion_atom_site_label_3
_geom_torsion_atom_site_label_4
_geom_torsion
_geom_torsion_site_symmetry_1
_geom_torsion_site_symmetry_2
_geom_torsion_site_symmetry_3
_geom_torsion_site_symmetry_4
_geom_torsion_publ_flag
C18A C1A C2A C9A -0.3(6) . . . . ?
C18A C1A C2A C3A 175.5(4) . . . . ?
N3A N2A C3A O2A -176.0(4) . . . . ?
C4A N2A C3A O2A -23.3(6) . . . . ?
N3A N2A C3A C2A 1.1(6) . . . . ?
C4A N2A C3A C2A 153.7(4) . . . . ?
C1A C2A C3A O2A -1.6(7) . . . . ?
C9A C2A C3A O2A 174.3(4) . . . . ?
C1A C2A C3A N2A -178.7(4) . . . . ?
C9A C2A C3A N2A -2.8(6) . . . . ?
C3A N2A N3A C8A -3.2(6) . . . . ?
C4A N2A N3A C8A -156.5(4) . . . . ?
C3A N2A N3A C7A -158.8(4) . . . . ?
C4A N2A N3A C7A 47.9(5) . . . . ?
C3A N2A C4A C5A 156.3(4) . . . . ?
N3A N2A C4A C5A -49.1(5) . . . . ?
C17A N1A N4A C12A 2.1(6) . . . . ?
C16A N1A N4A C12A -175.4(4) . . . . ?
C17A N1A N4A C13A -177.8(4) . . . . ?
C16A N1A N4A C13A 4.7(5) . . . . ?
N2A C4A C5A C6A 54.0(5) . . . . ?
C4A C5A C6A C7A -57.8(5) . . . . ?
C8A N3A C7A C6A 152.1(4) . . . . ?
N2A N3A C7A C6A -50.9(5) . . . . ?
C5A C6A C7A N3A 55.1(5) . . . . ?
N2A N3A C8A O3A -172.3(4) . . . . ?
C7A N3A C8A O3A -17.2(6) . . . . ?
N2A N3A C8A C9A 6.4(6) . . . . ?
C7A N3A C8A C9A 161.5(4) . . . . ?
C1A C2A C9A C10A -0.1(6) . . . . ?
C3A C2A C9A C10A -176.0(4) . . . . ?
C1A C2A C9A C8A -177.8(4) . . . . ?
C3A C2A C9A C8A 6.4(6) . . . . ?
O3A C8A C9A C2A 170.6(4) . . . . ?
N3A C8A C9A C2A -8.0(6) . . . . ?
O3A C8A C9A C10A -7.0(6) . . . . ?
N3A C8A C9A C10A 174.3(4) . . . . ?
C2A C9A C10A C11A 0.2(6) . . . . ?
C8A C9A C10A C11A 177.9(4) . . . . ?
C9A C10A C11A C18A 0.2(6) . . . . ?
C9A C10A C11A C12A 178.0(4) . . . . ?
N1A N4A C12A O4A 177.7(4) . . . . ?
C13A N4A C12A O4A -2.4(6) . . . . ?
N1A N4A C12A C11A -4.3(6) . . . . ?
C13A N4A C12A C11A 175.6(4) . . . . ?
C10A C11A C12A O4A 3.4(6) . . . . ?
C18A C11A C12A O4A -178.7(4) . . . . ?
C10A C11A C12A N4A -174.6(4) . . . . ?
C18A C11A C12A N4A 3.2(6) . . . . ?
C12A N4A C13A C14A 127.0(4) . . . . ?
N1A N4A C13A C14A -53.1(5) . . . . ?
N4A C13A C14A C15A 44.7(6) . . . . ?
C13A C14A C15A C16A 7.9(7) . . . . ?
C17A N1A C16A C15A -128.0(5) . . . . ?
N4A N1A C16A C15A 49.6(6) . . . . ?
C14A C15A C16A N1A -55.2(7) . . . . ?
N4A N1A C17A O1A -179.0(4) . . . . ?
C16A N1A C17A O1A -1.6(7) . . . . ?
N4A N1A C17A C18A 1.4(6) . . . . ?
C16A N1A C17A C18A 178.8(4) . . . . ?
C2A C1A C18A C11A 0.7(6) . . . . ?
C2A C1A C18A C17A -177.8(4) . . . . ?
C10A C11A C18A C1A -0.7(6) . . . . ?
C12A C11A C18A C1A -178.4(4) . . . . ?
C10A C11A C18A C17A 177.8(4) . . . . ?
C12A C11A C18A C17A 0.1(6) . . . . ?
O1A C17A C18A C1A -3.4(7) . . . . ?
N1A C17A C18A C1A 176.2(4) . . . . ?
O1A C17A C18A C11A 178.1(4) . . . . ?
N1A C17A C18A C11A -2.4(6) . . . . ?
C18B C1B C2B C9B 0.0(6) . . . . ?
C18B C1B C2B C3B -174.3(4) . . . . ?
N3B N2B C3B O2B 176.7(4) . . . . ?
C4B N2B C3B O2B 22.9(6) . . . . ?
N3B N2B C3B C2B -1.5(6) . . . . ?
C4B N2B C3B C2B -155.3(3) . . . . ?
C9B C2B C3B O2B -174.1(4) . . . . ?
C1B C2B C3B O2B 0.1(6) . . . . ?
C9B C2B C3B N2B 4.0(6) . . . . ?
C1B C2B C3B N2B 178.2(4) . . . . ?
C3B N2B N3B C8B 3.0(6) . . . . ?
C4B N2B N3B C8B 157.6(4) . . . . ?
C3B N2B N3B C7B 157.8(4) . . . . ?
C4B N2B N3B C7B -47.7(5) . . . . ?
C3B N2B C4B C5B -154.7(4) . . . . ?
N3B N2B C4B C5B 49.5(5) . . . . ?
C17B N1B N4B C12B -2.8(6) . . . . ?
C16B N1B N4B C12B 173.5(4) . . . . ?
C17B N1B N4B C13B 174.4(4) . . . . ?
C16B N1B N4B C13B -9.3(6) . . . . ?
N2B C4B C5B C6B -54.7(5) . . . . ?
C4B C5B C6B C7B 58.1(5) . . . . ?
C8B N3B C7B C6B -152.5(4) . . . . ?
N2B N3B C7B C6B 51.4(5) . . . . ?
C5B C6B C7B N3B -56.1(5) . . . . ?
N2B N3B C8B O3B 172.3(4) . . . . ?
C7B N3B C8B O3B 18.2(6) . . . . ?
N2B N3B C8B C9B -6.4(6) . . . . ?
C7B N3B C8B C9B -160.5(4) . . . . ?
C1B C2B C9B C10B 1.8(6) . . . . ?
C3B C2B C9B C10B 175.9(4) . . . . ?
C1B C2B C9B C8B 178.1(4) . . . . ?
C3B C2B C9B C8B -7.8(6) . . . . ?
O3B C8B C9B C10B 6.5(6) . . . . ?
N3B C8B C9B C10B -174.8(4) . . . . ?
O3B C8B C9B C2B -169.9(4) . . . . ?
N3B C8B C9B C2B 8.8(6) . . . . ?
C2B C9B C10B C11B -2.1(6) . . . . ?
C8B C9B C10B C11B -178.5(4) . . . . ?
C9B C10B C11B C18B 0.7(6) . . . . ?
C9B C10B C11B C12B -177.8(4) . . . . ?
N1B N4B C12B O4B -176.8(4) . . . . ?
C13B N4B C12B O4B 6.2(6) . . . . ?
N1B N4B C12B C11B 5.3(6) . . . . ?
C13B N4B C12B C11B -171.7(4) . . . . ?
C18B C11B C12B O4B 178.6(4) . . . . ?
C10B C11B C12B O4B -2.9(6) . . . . ?
C18B C11B C12B N4B -3.5(6) . . . . ?
C10B C11B C12B N4B 175.0(4) . . . . ?
C12B N4B C13B C14B -127.0(4) . . . . ?
N1B N4B C13B C14B 55.7(5) . . . . ?
N4B C13B C14B C15B -40.5(6) . . . . ?
C13B C14B C15B C16B -14.6(6) . . . . ?
C17B N1B C16B C15B 129.6(4) . . . . ?
N4B N1B C16B C15B -46.8(6) . . . . ?
C14B C15B C16B N1B 59.2(6) . . . . ?
N4B N1B C17B O1B -179.3(4) . . . . ?
C16B N1B C17B O1B 4.6(7) . . . . ?
N4B N1B C17B C18B -1.7(6) . . . . ?
C16B N1B C17B C18B -177.8(4) . . . . ?
C2B C1B C18B C11B -1.3(6) . . . . ?
C2B C1B C18B C17B 178.9(4) . . . . ?
C10B C11B C18B C1B 1.0(6) . . . . ?
C12B C11B C18B C1B 179.4(4) . . . . ?
C10B C11B C18B C17B -179.2(4) . . . . ?
C12B C11B C18B C17B -0.8(6) . . . . ?
O1B C17B C18B C1B 0.7(7) . . . . ?
N1B C17B C18B C1B -176.9(4) . . . . ?
O1B C17B C18B C11B -179.1(4) . . . . ?
N1B C17B C18B C11B 3.3(6) . . . . ?
C18C C1C C2C C9C -0.9(6) . . . . ?
C18C C1C C2C C3C -174.5(4) . . . . ?
N3C N2C C3C O2C 175.6(4) . . . . ?
C4C N2C C3C O2C 25.8(7) . . . . ?
N3C N2C C3C C2C -1.9(6) . . . . ?
C4C N2C C3C C2C -151.7(4) . . . . ?
C1C C2C C3C O2C 1.6(7) . . . . ?
C9C C2C C3C O2C -171.9(5) . . . . ?
C1C C2C C3C N2C 179.0(4) . . . . ?
C9C C2C C3C N2C 5.5(6) . . . . ?
C3C N2C N3C C8C 1.9(6) . . . . ?
C4C N2C N3C C8C 151.7(4) . . . . ?
C3C N2C N3C C7C 163.1(4) . . . . ?
C4C N2C N3C C7C -47.1(5) . . . . ?
C3C N2C C4C C5C -159.6(4) . . . . ?
N3C N2C C4C C5C 49.1(5) . . . . ?
C17C N1C N4C C12C -1.1(6) . . . . ?
C16C N1C N4C C12C -165.0(4) . . . . ?
C17C N1C N4C C13C -151.2(4) . . . . ?
C16C N1C N4C C13C 44.9(5) . . . . ?
N2C C4C C5C C6C -54.2(5) . . . . ?
C4C C5C C6C C7C 58.3(5) . . . . ?
C8C N3C C7C C6C -147.7(4) . . . . ?
N2C N3C C7C C6C 50.1(5) . . . . ?
C5C C6C C7C N3C -56.3(5) . . . . ?
N2C N3C C8C O3C 173.5(4) . . . . ?
C7C N3C C8C O3C 13.2(6) . . . . ?
N2C N3C C8C C9C -5.0(6) . . . . ?
C7C N3C C8C C9C -165.3(4) . . . . ?
C1C C2C C9C C10C 0.1(6) . . . . ?
C3C C2C C9C C10C 173.7(4) . . . . ?
C1C C2C C9C C8C 177.6(4) . . . . ?
C3C C2C C9C C8C -8.8(6) . . . . ?
O3C C8C C9C C10C 7.4(7) . . . . ?
N3C C8C C9C C10C -174.1(4) . . . . ?
O3C C8C C9C C2C -170.1(4) . . . . ?
N3C C8C C9C C2C 8.4(6) . . . . ?
C2C C9C C10C C11C 0.1(6) . . . . ?
C8C C9C C10C C11C -177.4(4) . . . . ?
C9C C10C C11C C18C 0.4(6) . . . . ?
C9C C10C C11C C12C 175.1(4) . . . . ?
N1C N4C C12C O4C -174.7(4) . . . . ?
C13C N4C C12C O4C -25.0(7) . . . . ?
N1C N4C C12C C11C 0.9(6) . . . . ?
C13C N4C C12C C11C 150.6(4) . . . . ?
C18C C11C C12C O4C 171.1(5) . . . . ?
C10C C11C C12C O4C -3.7(7) . . . . ?
C18C C11C C12C N4C -4.5(6) . . . . ?
C10C C11C C12C N4C -179.2(4) . . . . ?
C12C N4C C13C C14C 160.4(4) . . . . ?
N1C N4C C13C C14C -47.6(5) . . . . ?
N4C C13C C14C C15C 54.4(5) . . . . ?
C13C C14C C15C C16C -58.7(5) . . . . ?
C17C N1C C16C C15C 145.9(4) . . . . ?
N4C N1C C16C C15C -49.7(5) . . . . ?
C14C C15C C16C N1C 55.9(5) . . . . ?
N4C N1C C17C O1C -174.8(4) . . . . ?
C16C N1C C17C O1C -11.5(6) . . . . ?
N4C N1C C17C C18C 4.3(6) . . . . ?
C16C N1C C17C C18C 167.7(4) . . . . ?
C2C C1C C18C C11C 1.4(6) . . . . ?
C2C C1C C18C C17C 177.8(4) . . . . ?
C10C C11C C18C C1C -1.2(7) . . . . ?
C12C C11C C18C C1C -175.8(4) . . . . ?
C10C C11C C18C C17C -177.5(4) . . . . ?
C12C C11C C18C C17C 7.9(6) . . . . ?
O1C C17C C18C C1C -5.0(6) . . . . ?
N1C C17C C18C C1C 175.8(4) . . . . ?
O1C C17C C18C C11C 171.3(4) . . . . ?
N1C C17C C18C C11C -7.8(6) . . . . ?
C18D C1D C2D C9D -1.6(6) . . . . ?
C18D C1D C2D C3D -176.8(4) . . . . ?
N3D N2D C3D O2D 171.4(4) . . . . ?
C4D N2D C3D O2D 21.4(7) . . . . ?
N3D N2D C3D C2D -7.6(6) . . . . ?
C4D N2D C3D C2D -157.6(4) . . . . ?
C1D C2D C3D O2D 2.9(7) . . . . ?
C9D C2D C3D O2D -172.3(5) . . . . ?
C1D C2D C3D N2D -178.1(4) . . . . ?
C9D C2D C3D N2D 6.7(6) . . . . ?
C3D N2D N3D C8D 7.8(6) . . . . ?
C4D N2D N3D C8D 157.3(4) . . . . ?
C3D N2D N3D C7D 169.3(4) . . . . ?
C4D N2D N3D C7D -41.3(5) . . . . ?
C3D N2D C4D C5D -164.1(4) . . . . ?
N3D N2D C4D C5D 44.7(6) . . . . ?
C17D N1D N4D C12D -6.3(6) . . . . ?
C16D N1D N4D C12D -168.9(4) . . . . ?
C17D N1D N4D C13D -155.7(4) . . . . ?
C16D N1D N4D C13D 41.8(5) . . . . ?
N2D C4D C5D C6D -53.8(6) . . . . ?
C4D C5D C6D C7D 60.0(5) . . . . ?
C8D N3D C7D C6D -151.2(4) . . . . ?
N2D N3D C7D C6D 46.4(5) . . . . ?
C5D C6D C7D N3D -56.1(5) . . . . ?
N2D N3D C8D O3D 172.9(4) . . . . ?
C7D N3D C8D O3D 12.0(6) . . . . ?
N2D N3D C8D C9D -6.1(6) . . . . ?
C7D N3D C8D C9D -167.0(4) . . . . ?
C1D C2D C9D C10D 1.2(6) . . . . ?
C3D C2D C9D C10D 176.3(4) . . . . ?
C1D C2D C9D C8D 179.4(4) . . . . ?
C3D C2D C9D C8D -5.4(6) . . . . ?
O3D C8D C9D C2D -174.0(4) . . . . ?
N3D C8D C9D C2D 5.0(6) . . . . ?
O3D C8D C9D C10D 4.2(7) . . . . ?
N3D C8D C9D C10D -176.7(4) . . . . ?
C2D C9D C10D C11D -0.7(6) . . . . ?
C8D C9D C10D C11D -179.0(4) . . . . ?
C9D C10D C11D C18D 0.7(6) . . . . ?
C9D C10D C11D C12D 176.6(4) . . . . ?
N1D N4D C12D O4D -169.9(4) . . . . ?
C13D N4D C12D O4D -20.9(7) . . . . ?
N1D N4D C12D C11D 7.5(6) . . . . ?
C13D N4D C12D C11D 156.5(4) . . . . ?
C18D C11D C12D O4D 169.8(4) . . . . ?
C10D C11D C12D O4D -6.2(7) . . . . ?
C18D C11D C12D N4D -7.6(6) . . . . ?
C10D C11D C12D N4D 176.4(4) . . . . ?
C12D N4D C13D C14D 162.4(4) . . . . ?
N1D N4D C13D C14D -46.1(6) . . . . ?
N4D C13D C14D C15D 54.7(5) . . . . ?
C13D C14D C15D C16D -58.8(6) . . . . ?
C17D N1D C16D C15D 149.4(4) . . . . ?
N4D N1D C16D C15D -47.4(5) . . . . ?
C14D C15D C16D N1D 54.9(5) . . . . ?
N4D N1D C17D O1D -174.9(4) . . . . ?
C16D N1D C17D O1D -12.7(7) . . . . ?
N4D N1D C17D C18D 4.3(6) . . . . ?
C16D N1D C17D C18D 166.5(4) . . . . ?
C10D C11D C18D C1D -1.2(6) . . . . ?
C12D C11D C18D C1D -177.0(4) . . . . ?
C10D C11D C18D C17D -177.9(4) . . . . ?
C12D C11D C18D C17D 6.3(6) . . . . ?
C2D C1D C18D C11D 1.6(6) . . . . ?
C2D C1D C18D C17D 178.3(4) . . . . ?
O1D C17D C18D C11D 174.6(4) . . . . ?
N1D C17D C18D C11D -4.6(6) . . . . ?
O1D C17D C18D C1D -2.1(7) . . . . ?
N1D C17D C18D C1D 178.7(4) . . . . ?
